data_8103227
loop_
_publ_author_name
'Shouwen Jin'
'Feng Lin'
'Yuanqi Yu'
'Haidong He'

_publ_section_title
;
 Crystal structure of 5-chloro-2-hydroxybenzaldehyde, C7H5ClO2
;
_journal_issue 4
_journal_name_full 'Zeitschrift f\"ur Kristallographie - New Crystal Structures'
_journal_page_first 601
_journal_volume 226
_journal_year 2011
_chemical_formula_sum 'C7 H5 Cl O2'
_chemical_formula_weight 156.56
_chemical_name_systematic
; 
 5-chloro-2-hydroxybenzaldehyde
;
_space_group_IT_number 4
_symmetry_cell_setting monoclinic
_symmetry_space_group_name_Hall 'P 2yb'
_symmetry_space_group_name_H-M 'P 1 21 1'
_atom_sites_solution_hydrogens geom
_atom_sites_solution_primary direct
_atom_sites_solution_secondary difmap
_audit_creation_method SHELXL-97
_cell_angle_alpha 90.00
_cell_angle_beta 93.1760(10)
_cell_angle_gamma 90.00
_cell_formula_units_Z 2
_cell_length_a 3.8818(5)
_cell_length_b 5.6515(7)
_cell_length_c 15.2037(19)
_cell_measurement_temperature 298(2)
_cell_volume 333.03(7)
_computing_cell_refinement 'Bruker SMART'
_computing_data_collection 'Bruker SMART'
_computing_data_reduction 'Bruker SAINT'
_computing_molecular_graphics 'Bruker SHELXTL'
_computing_publication_material 'Bruker SHELXTL'
_computing_structure_refinement 'SHELXL-97 (Sheldrick, 1997)'
_computing_structure_solution 'SHELXS-97 (Sheldrick, 1990)'
_diffrn_ambient_temperature 298(2)
_diffrn_measured_fraction_theta_full 0.997
_diffrn_measured_fraction_theta_max 0.997
_diffrn_measurement_device_type 'CCD area detector'
_diffrn_measurement_method 'phi and omega scans'
_diffrn_radiation_monochromator graphite
_diffrn_radiation_source 'fine-focus sealed tube'
_diffrn_radiation_type MoK\a
_diffrn_radiation_wavelength 0.71073
_diffrn_reflns_av_R_equivalents 0.0351
_diffrn_reflns_av_sigmaI/netI 0.0674
_diffrn_reflns_limit_h_max 4
_diffrn_reflns_limit_h_min -3
_diffrn_reflns_limit_k_max 6
_diffrn_reflns_limit_k_min -6
_diffrn_reflns_limit_l_max 16
_diffrn_reflns_limit_l_min -18
_diffrn_reflns_number 1653
_diffrn_reflns_theta_full 25.00
_diffrn_reflns_theta_max 25.00
_diffrn_reflns_theta_min 2.68
_exptl_absorpt_coefficient_mu 0.496
_exptl_absorpt_correction_T_max 0.966
_exptl_absorpt_correction_T_min 0.788
_exptl_absorpt_correction_type multi-scan
_exptl_absorpt_process_details SADABS
_exptl_crystal_colour colorless
_exptl_crystal_density_diffrn 1.561
_exptl_crystal_density_meas 0
_exptl_crystal_density_method 'not measured'
_exptl_crystal_description block
_exptl_crystal_F_000 160
_exptl_crystal_size_max 0.48
_exptl_crystal_size_mid 0.45
_exptl_crystal_size_min 0.07
_refine_diff_density_max 0.318
_refine_diff_density_min -0.299
_refine_diff_density_rms 0.060
_refine_ls_abs_structure_details 'Flack H D (1983), Acta Cryst. A39, 876-881'
_refine_ls_abs_structure_Flack -0.15(16)
_refine_ls_extinction_method none
_refine_ls_goodness_of_fit_ref 1.072
_refine_ls_hydrogen_treatment constr
_refine_ls_matrix_type full
_refine_ls_number_parameters 91
_refine_ls_number_reflns 1121
_refine_ls_number_restraints 1
_refine_ls_restrained_S_all 1.071
_refine_ls_R_factor_all 0.0670
_refine_ls_R_factor_gt 0.0496
_refine_ls_shift/su_max 0.000
_refine_ls_shift/su_mean 0.000
_refine_ls_structure_factor_coef Fsqd
_refine_ls_weighting_details 'calc w=1/[\s^2^(Fo^2^)+(0.0644P)^2^+0.0200P] where P=(Fo^2^+2Fc^2^)/3'
_refine_ls_weighting_scheme calc
_refine_ls_wR_factor_gt 0.1216
_refine_ls_wR_factor_ref 0.1310
_reflns_number_gt 884
_reflns_number_total 1121
_reflns_threshold_expression >2sigma(I)
_cod_data_source_file 1267-3553.cff
_cod_data_source_block 101108b
_cod_depositor_comments
;
The following automatic conversions were performed:

'_symmetry_cell_setting' value 'Monoclinic' changed to 'monoclinic'
according to /home/saulius/struct/CIF-dictionaries/cif_core.dic
dictionary named 'cif_core.dic' version 2.4.1 from
2010-06-29.

'_exptl_absorpt_correction_type' value 'MULTI-SCAN'
changed to 'multi-scan' according to
/home/saulius/struct/CIF-dictionaries/cif_core.dic dictionary named
'cif_core.dic' version 2.4.1 from 2010-06-29.

Automatic conversion script
Id: cif_fix_values 1715 2011-07-08 13:25:40Z adriana 
;
_cod_original_sg_symbol_H-M P2(1)
_cod_database_code 8103227

loop_
_symmetry_equiv_pos_as_xyz
'x, y, z'
'-x, y+1/2, -z'

loop_
_atom_site_label
_atom_site_type_symbol
_atom_site_fract_x
_atom_site_fract_y
_atom_site_fract_z
_atom_site_U_iso_or_equiv
_atom_site_adp_type
_atom_site_occupancy
_atom_site_symmetry_multiplicity
_atom_site_calc_flag
_atom_site_refinement_flags
Cl1 Cl 0.4230(3) 0.5038(2) 0.57876(7) 0.0520(4) Uani 1 1 d .
O1 O 0.1621(11) 0.1983(7) 0.9688(2) 0.0726(13) Uani 1 1 d .
O2 O -0.0657(9) -0.1318(7) 0.8504(2) 0.0577(10) Uani 1 1 d .
H2 H -0.0270 -0.0793 0.9003 0.086 Uiso 1 1 calc R
C1 C 0.2598(15) 0.3107(10) 0.9066(3) 0.0553(15) Uani 1 1 d .
H1 H 0.3707 0.4540 0.9185 0.066 Uiso 1 1 calc R
C2 C 0.2152(12) 0.2368(10) 0.8143(3) 0.0375(11) Uani 1 1 d .
C3 C 0.0553(10) 0.0201(10) 0.7914(2) 0.0382(10) Uani 1 1 d .
C4 C 0.0129(11) -0.0393(9) 0.7029(3) 0.0413(12) Uani 1 1 d .
H4 H -0.0950 -0.1809 0.6867 0.050 Uiso 1 1 calc R
C5 C 0.1273(12) 0.1070(9) 0.6389(3) 0.0402(11) Uani 1 1 d .
H5 H 0.0993 0.0638 0.5799 0.048 Uiso 1 1 calc R
C6 C 0.2853(11) 0.3203(8) 0.6622(3) 0.0381(12) Uani 1 1 d .
C7 C 0.3303(11) 0.3855(10) 0.7487(3) 0.0398(11) Uani 1 1 d .
H7 H 0.4370 0.5283 0.7638 0.048 Uiso 1 1 calc R

loop_
_atom_site_aniso_label
_atom_site_aniso_U_11
_atom_site_aniso_U_22
_atom_site_aniso_U_33
_atom_site_aniso_U_23
_atom_site_aniso_U_13
_atom_site_aniso_U_12
Cl1 0.0607(7) 0.0577(8) 0.0380(6) 0.0081(7) 0.0079(4) -0.0009(8)
O1 0.120(4) 0.065(3) 0.034(2) -0.001(2) 0.013(2) 0.001(3)
O2 0.077(2) 0.056(2) 0.0401(19) 0.0086(17) 0.0090(17) -0.005(2)
C1 0.077(4) 0.051(4) 0.038(3) -0.005(3) 0.000(2) 0.009(3)
C2 0.040(3) 0.041(3) 0.031(2) -0.002(2) 0.000(2) 0.006(2)
C3 0.045(2) 0.037(3) 0.032(2) 0.001(3) 0.0027(17) 0.010(3)
C4 0.046(2) 0.036(3) 0.042(2) -0.005(2) -0.0036(19) -0.003(2)
C5 0.046(3) 0.046(3) 0.028(2) -0.008(2) -0.0013(19) 0.003(2)
C6 0.037(2) 0.049(3) 0.028(2) 0.003(2) 0.0037(18) 0.008(2)
C7 0.041(3) 0.039(2) 0.039(2) -0.005(2) -0.0026(19) 0.000(2)

loop_
_atom_type_symbol
_atom_type_description
_atom_type_scat_dispersion_real
_atom_type_scat_dispersion_imag
_atom_type_scat_source
C C 0.0033 0.0016 'International Tables Vol C Tables 4.2.6.8 and 6.1.1.4'
H H 0.0000 0.0000 'International Tables Vol C Tables 4.2.6.8 and 6.1.1.4'
O O 0.0106 0.0060 'International Tables Vol C Tables 4.2.6.8 and 6.1.1.4'
Cl Cl 0.1484 0.1585 'International Tables Vol C Tables 4.2.6.8 and 6.1.1.4'

loop_
_geom_angle_atom_site_label_1
_geom_angle_atom_site_label_2
_geom_angle_atom_site_label_3
_geom_angle
C3 O2 H2 109.5
O1 C1 C2 124.7(5)
O1 C1 H1 117.6
C2 C1 H1 117.6
C7 C2 C3 120.0(4)
C7 C2 C1 119.1(5)
C3 C2 C1 120.9(5)
O2 C3 C4 117.8(5)
O2 C3 C2 123.7(4)
C4 C3 C2 118.6(4)
C5 C4 C3 121.1(4)
C5 C4 H4 119.4
C3 C4 H4 119.4
C4 C5 C6 119.9(4)
C4 C5 H5 120.0
C6 C5 H5 120.0
C7 C6 C5 120.7(4)
C7 C6 Cl1 120.7(4)
C5 C6 Cl1 118.6(3)
C6 C7 C2 119.7(5)
C6 C7 H7 120.1
C2 C7 H7 120.1

loop_
_geom_bond_atom_site_label_1
_geom_bond_atom_site_label_2
_geom_bond_distance
Cl1 C6 1.745(5)
O1 C1 1.217(6)
O2 C3 1.346(6)
O2 H2 0.8200
C1 C2 1.465(6)
C1 H1 0.9300
C2 C7 1.397(8)
C2 C3 1.408(7)
C3 C4 1.387(5)
C4 C5 1.369(6)
C4 H4 0.9300
C5 C6 1.389(6)
C5 H5 0.9300
C6 C7 1.367(6)
C7 H7 0.9300

loop_
_geom_hbond_atom_site_label_D
_geom_hbond_atom_site_label_H
_geom_hbond_atom_site_label_A
_geom_hbond_distance_DH
_geom_hbond_distance_HA
_geom_hbond_distance_DA
_geom_hbond_angle_DHA
_geom_hbond_site_symmetry_A
O2 H2 O1 0.82 2.44 2.955(5) 122.1 2_547
O2 H2 O1 0.82 2.00 2.706(5) 143.9 .

loop_
_geom_torsion_atom_site_label_1
_geom_torsion_atom_site_label_2
_geom_torsion_atom_site_label_3
_geom_torsion_atom_site_label_4
_geom_torsion
O1 C1 C2 C7 178.1(5)
O1 C1 C2 C3 -1.2(8)
C7 C2 C3 O2 -179.3(4)
C1 C2 C3 O2 0.0(7)
C7 C2 C3 C4 -0.6(6)
C1 C2 C3 C4 178.7(4)
O2 C3 C4 C5 179.6(4)
C2 C3 C4 C5 0.8(6)
C3 C4 C5 C6 -0.7(7)
C4 C5 C6 C7 0.4(7)
C4 C5 C6 Cl1 -179.2(3)
C5 C6 C7 C2 -0.2(7)
Cl1 C6 C7 C2 179.4(4)
C3 C2 C7 C6 0.3(7)
C1 C2 C7 C6 -179.0(4)
